data_4333184
loop_
_publ_author_name
'Kong, Xiang-Jian'
'Ren, Yan-Ping'
'Zheng, Pei-Qing'
'Long, Yu-Xiang'
'Long, La-Sheng'
'Huang, Rong-Bin'
'Zheng, Lan-Sun'

_publ_section_title
;
 Construction of Polyoxometalates-Based Coordination Polymers through
 Direct Incorporation between Polyoxometalates and the Voids in a 2D
 Network
;
_journal_issue 26
_journal_name_full 'Inorganic Chemistry'
_journal_page_first 10702
_journal_page_last 10711
_journal_paper_doi 10.1021/ic061664y
_journal_volume 45
_journal_year 2006
_chemical_formula_sum 'C42 H56 Cu4 N14 O40 Si W12'
_chemical_formula_weight 3885.46
_chemical_name_systematic
; 
 ? 
;
_space_group_IT_number 12
_symmetry_cell_setting monoclinic
_symmetry_space_group_name_Hall '-C 2y'
_symmetry_space_group_name_H-M 'C 1 2/m 1'
_atom_sites_solution_hydrogens geom
_atom_sites_solution_primary direct
_atom_sites_solution_secondary difmap
_audit_creation_method SHELXL-97
_cell_angle_alpha 90.00
_cell_angle_beta 114.319(3)
_cell_angle_gamma 90.00
_cell_formula_units_Z 2
_cell_length_a 17.385(3)
_cell_length_b 18.976(4)
_cell_length_c 12.221(2)
_cell_measurement_temperature 173(2)
_cell_volume 3673.9(12)
_computing_cell_refinement 'SHELXTL-Plus (Sheldrick, 1990)'
_computing_data_collection 'SHELXTL-Plus (Sheldrick, 1990)'
_computing_data_reduction 'SHELXTL-Plus (Sheldrick, 1990)'
_computing_molecular_graphics 'SHELXTL V.5.0 (Sheldrick, 1997)'
_computing_publication_material 'SHELXL-97 (Sheldrick, 1997)'
_computing_structure_refinement 'SHELXL-97 (Sheldrick, 1997)'
_computing_structure_solution 'SHELXS-97 (Sheldrick, 1990)'
_diffrn_ambient_temperature 173(2)
_diffrn_measured_fraction_theta_full 0.943
_diffrn_measured_fraction_theta_max 0.943
_diffrn_measurement_device_type 'Bruker Smart Apex CCD area detector'
_diffrn_measurement_method 'phi and omega scans'
_diffrn_radiation_monochromator graphite
_diffrn_radiation_source 'fine-focus sealed tube'
_diffrn_radiation_type MoK\a
_diffrn_radiation_wavelength 0.71073
_diffrn_reflns_av_R_equivalents 0.0394
_diffrn_reflns_av_sigmaI/netI 0.0378
_diffrn_reflns_limit_h_max 21
_diffrn_reflns_limit_h_min -21
_diffrn_reflns_limit_k_max 23
_diffrn_reflns_limit_k_min -23
_diffrn_reflns_limit_l_max 15
_diffrn_reflns_limit_l_min -15
_diffrn_reflns_number 13640
_diffrn_reflns_theta_full 26.00
_diffrn_reflns_theta_max 26.00
_diffrn_reflns_theta_min 1.83
_exptl_absorpt_coefficient_mu 19.943
_exptl_absorpt_correction_type sadabs
_exptl_crystal_colour red
_exptl_crystal_density_diffrn 3.513
_exptl_crystal_density_meas ?
_exptl_crystal_density_method 'not measured'
_exptl_crystal_description block
_exptl_crystal_F_000 3488
_exptl_crystal_size_max 0.16
_exptl_crystal_size_mid 0.12
_exptl_crystal_size_min 0.11
_refine_diff_density_max 3.404
_refine_diff_density_min -3.156
_refine_diff_density_rms 0.388
_refine_ls_extinction_method none
_refine_ls_goodness_of_fit_ref 1.207
_refine_ls_hydrogen_treatment mixed
_refine_ls_matrix_type full
_refine_ls_number_parameters 272
_refine_ls_number_reflns 3520
_refine_ls_number_restraints 0
_refine_ls_restrained_S_all 1.207
_refine_ls_R_factor_all 0.0764
_refine_ls_R_factor_gt 0.0730
_refine_ls_shift/su_max 0.008
_refine_ls_shift/su_mean 0.000
_refine_ls_structure_factor_coef Fsqd
_refine_ls_weighting_details 'calc w=1/[\s^2^(Fo^2^)+(0.0000P)^2^+621.1714P] where P=(Fo^2^+2Fc^2^)/3'
_refine_ls_weighting_scheme calc
_refine_ls_wR_factor_gt 0.1468
_refine_ls_wR_factor_ref 0.1485
_reflns_number_gt 3346
_reflns_number_total 3520
_reflns_threshold_expression >2sigma(I)
_cod_data_source_file ic061664ysup1.cif
_cod_data_source_block complex_1
_cod_depositor_comments
;
The following automatic conversions were performed:

'_exptl_crystal_density_meas' value 'not measured' was changed to '?'
- the value is perceived as not measured.

Automatic conversion script
Id: cif_fix_values 3008 2015-01-20 13:52:24Z robertas 
;
_cod_original_cell_volume 3673.7(12)
_cod_original_sg_symbol_H-M C2/m
_cod_database_code 4333184

loop_
_symmetry_equiv_pos_as_xyz
'x, y, z'
'-x, y, -z'
'x+1/2, y+1/2, z'
'-x+1/2, y+1/2, -z'
'-x, -y, -z'
'x, -y, z'
'-x+1/2, -y+1/2, -z'
'x+1/2, -y+1/2, z'

loop_
_atom_site_label
_atom_site_type_symbol
_atom_site_fract_x
_atom_site_fract_y
_atom_site_fract_z
_atom_site_U_iso_or_equiv
_atom_site_adp_type
_atom_site_occupancy
_atom_site_symmetry_multiplicity
_atom_site_calc_flag
_atom_site_refinement_flags
W1 W 0.44319(6) 0.59196(5) 0.20233(8) 0.0361(3) Uani 1 1 d .
W2 W 0.70959(7) 0.5000 0.03452(10) 0.0249(3) Uani 1 2 d S
W3 W 0.5000 0.68513(6) 0.0000 0.0446(4) Uani 1 2 d S
W4 W 0.65263(5) 0.59152(5) 0.23670(8) 0.0361(3) Uani 1 1 d .
Si1 Si 0.5000 0.5000 0.0000 0.041(3) Uani 1 4 d S
O1 O 0.598(2) 0.5000 0.093(3) 0.022(4) Uani 0.50 2 d SP
O2 O 0.5189(15) 0.5686(13) 0.087(2) 0.022(4) Uani 0.50 1 d P
O3 O 0.564(2) 0.5000 -0.064(3) 0.022(4) Uani 0.50 2 d SP
O5 O 0.673(2) 0.5000 0.302(2) 0.064(8) Uani 1 2 d S
O6 O 0.5000 0.7741(11) 0.0000 0.059(8) Uani 1 2 d S
O7 O 0.6035(12) 0.6649(15) 0.128(2) 0.103(10) Uani 1 1 d .
O8 O 0.4463(12) 0.6669(15) 0.103(2) 0.105(11) Uani 1 1 d .
O9 O 0.3378(15) 0.5673(9) 0.0813(16) 0.075(7) Uani 1 1 d .
O10 O 0.7145(15) 0.5684(9) 0.1475(16) 0.065(6) Uani 1 1 d .
O11 O 0.8128(15) 0.5000 0.054(3) 0.053(7) Uani 1 2 d S
O12 O 0.7265(12) 0.6333(10) 0.3542(17) 0.059(5) Uani 1 1 d .
O13 O 0.4151(10) 0.6392(9) 0.2968(14) 0.048(4) Uani 1 1 d .
O14 O 0.445(2) 0.5000 0.259(2) 0.081(10) Uani 1 2 d S
O15 O 0.5616(12) 0.5985(15) 0.280(2) 0.103(10) Uani 1 1 d .
Cu1 Cu 0.2421(3) 0.8232(2) -0.2545(3) 0.0612(10) Uani 1 1 d .
N1 N 0.2456(13) 0.7824(9) -0.4034(15) 0.039(5) Uani 1 1 d .
C1 C 0.3180(13) 0.7745(11) -0.4107(18) 0.031(4) Uani 1 1 d .
C2 C 0.3233(16) 0.7426(12) -0.508(2) 0.041(5) Uani 1 1 d .
H2A H 0.3766 0.7382 -0.5118 0.050 Uiso 1 1 calc R
C3 C 0.401(2) 0.7969(19) -0.317(3) 0.081(10) Uani 1 1 d .
H3A H 0.3920 0.8191 -0.2506 0.122 Uiso 1 1 calc R
H3B H 0.4270 0.8308 -0.3515 0.122 Uiso 1 1 calc R
H3C H 0.4373 0.7557 -0.2874 0.122 Uiso 1 1 calc R
N2 N 0.2462(11) 0.7791(10) -0.1053(16) 0.037(4) Uani 1 1 d .
C4 C 0.2988(15) 0.8017(12) 0.001(2) 0.042(5) Uani 1 1 d .
H4A H 0.3370 0.8383 0.0043 0.050 Uiso 1 1 calc R
C5 C 0.3019(14) 0.7754(14) 0.108(2) 0.044(6) Uani 1 1 d .
C6 C 0.3587(19) 0.8055(14) 0.219(2) 0.058(8) Uani 1 1 d .
H6A H 0.3879 0.8457 0.2031 0.088 Uiso 1 1 calc R
H6B H 0.4001 0.7700 0.2658 0.088 Uiso 1 1 calc R
H6C H 0.3268 0.8215 0.2646 0.088 Uiso 1 1 calc R
N3 N 0.2628(15) 0.9288(12) -0.2707(17) 0.052(6) Uani 1 1 d .
C7 C 0.2028(16) 0.9655(16) -0.359(2) 0.054(7) Uani 1 1 d .
C8 C 0.3224(17) 0.9626(14) -0.191(2) 0.052(7) Uani 1 1 d .
H8A H 0.3675 0.9377 -0.1312 0.063 Uiso 1 1 calc R
C9 C 0.134(4) 0.938(3) -0.461(5) 0.17(3) Uani 1 1 d .
H9A H 0.1020 0.9771 -0.5120 0.256 Uiso 1 1 calc R
H9B H 0.0973 0.9103 -0.4352 0.256 Uiso 1 1 calc R
H9C H 0.1560 0.9080 -0.5072 0.256 Uiso 1 1 calc R
N4 N 0.923(5) 0.5000 0.404(6) 0.23(5) Uani 1 2 d S
C10 C 0.847(4) 0.5000 0.538(4) 0.19(5) Uani 1 2 d S
H10A H 0.8610 0.5000 0.6244 0.283 Uiso 1 2 calc SR
H10B H 0.8136 0.4578 0.5013 0.283 Uiso 0.50 1 calc PR
H10C H 0.8136 0.5422 0.5013 0.283 Uiso 0.50 1 calc PR
C11 C 0.929(5) 0.5000 0.518(5) 0.12(3) Uani 1 2 d S
C12 C 1.001(3) 0.5000 0.400(5) 0.20(6) Uani 1 2 d S
H12A H 0.9999 0.5000 0.3214 0.241 Uiso 1 2 calc SR

loop_
_atom_site_aniso_label
_atom_site_aniso_U_11
_atom_site_aniso_U_22
_atom_site_aniso_U_33
_atom_site_aniso_U_23
_atom_site_aniso_U_13
_atom_site_aniso_U_12
W1 0.0453(5) 0.0413(5) 0.0300(4) -0.0049(4) 0.0239(4) 0.0118(4)
W2 0.0203(5) 0.0306(6) 0.0248(6) 0.000 0.0105(4) 0.000
W3 0.0446(8) 0.0138(6) 0.0850(11) 0.000 0.0362(8) 0.000
W4 0.0268(4) 0.0394(5) 0.0331(5) -0.0121(4) 0.0032(4) -0.0082(4)
Si1 0.047(8) 0.042(7) 0.040(7) 0.000 0.022(6) 0.000
O1 0.021(9) 0.018(9) 0.026(9) 0.000 0.010(8) 0.000
O2 0.021(9) 0.018(9) 0.026(9) 0.000 0.010(8) 0.000
O3 0.021(9) 0.018(9) 0.026(9) 0.000 0.010(8) 0.000
O5 0.11(2) 0.053(16) 0.065(18) 0.000 0.070(18) 0.000
O6 0.044(14) 0.017(11) 0.11(2) 0.000 0.020(14) 0.000
O7 0.043(11) 0.15(2) 0.14(2) 0.093(19) 0.058(13) 0.051(14)
O8 0.037(10) 0.16(2) 0.122(19) 0.111(19) 0.042(12) 0.062(14)
O9 0.114(18) 0.029(9) 0.037(10) -0.007(8) -0.015(11) -0.014(10)
O10 0.136(19) 0.030(9) 0.052(11) -0.020(8) 0.062(12) -0.003(10)
O11 0.039(13) 0.031(12) 0.10(2) 0.000 0.042(14) 0.000
O12 0.068(12) 0.051(11) 0.056(11) -0.022(9) 0.025(10) -0.028(10)
O13 0.044(9) 0.055(11) 0.041(9) -0.016(8) 0.014(8) 0.019(8)
O14 0.10(2) 0.058(18) 0.035(15) 0.000 -0.021(15) 0.000
O15 0.041(11) 0.16(2) 0.12(2) 0.094(19) 0.045(13) 0.036(14)
Cu1 0.093(3) 0.060(2) 0.0426(18) -0.0117(16) 0.0396(19) -0.0010(19)
N1 0.070(14) 0.029(10) 0.021(9) -0.001(7) 0.021(9) 0.010(9)
C1 0.031(10) 0.031(11) 0.029(10) 0.008(9) 0.011(9) -0.003(9)
C2 0.057(15) 0.027(11) 0.048(14) 0.010(10) 0.029(12) 0.012(11)
C3 0.09(3) 0.08(2) 0.058(19) -0.003(18) 0.017(18) 0.01(2)
N2 0.037(10) 0.033(10) 0.039(10) -0.005(8) 0.014(8) 0.021(8)
C4 0.048(14) 0.031(12) 0.051(14) -0.002(11) 0.025(12) 0.009(11)
C5 0.035(12) 0.048(14) 0.049(14) -0.022(12) 0.017(11) 0.005(11)
C6 0.08(2) 0.045(15) 0.050(16) 0.015(13) 0.027(15) 0.029(15)
N3 0.073(15) 0.061(14) 0.024(10) -0.031(10) 0.022(10) -0.042(12)
C7 0.041(13) 0.09(2) 0.041(14) -0.010(13) 0.028(12) -0.023(13)
C8 0.063(16) 0.068(17) 0.030(12) 0.006(12) 0.024(12) 0.022(14)
C9 0.20(6) 0.22(7) 0.16(5) 0.04(5) 0.14(5) 0.00(5)
N4 0.15(6) 0.45(15) 0.11(5) 0.000 0.09(5) 0.000
C10 0.10(4) 0.47(15) 0.011(19) 0.000 0.03(2) 0.000
C11 0.13(6) 0.21(8) 0.05(3) 0.000 0.05(3) 0.000
C12 0.009(18) 0.52(18) 0.06(3) 0.000 0.01(2) 0.000

loop_
_atom_type_symbol
_atom_type_description
_atom_type_scat_dispersion_real
_atom_type_scat_dispersion_imag
_atom_type_scat_source
C C 0.0033 0.0016 'International Tables Vol C Tables 4.2.6.8 and 6.1.1.4'
H H 0.0000 0.0000 'International Tables Vol C Tables 4.2.6.8 and 6.1.1.4'
N N 0.0061 0.0033 'International Tables Vol C Tables 4.2.6.8 and 6.1.1.4'
O O 0.0106 0.0060 'International Tables Vol C Tables 4.2.6.8 and 6.1.1.4'
Si Si 0.0817 0.0704 'International Tables Vol C Tables 4.2.6.8 and 6.1.1.4'
Cu Cu 0.3201 1.2651 'International Tables Vol C Tables 4.2.6.8 and 6.1.1.4'
W W -0.8490 6.8722 'International Tables Vol C Tables 4.2.6.8 and 6.1.1.4'

loop_
_geom_angle_atom_site_label_1
_geom_angle_atom_site_label_2
_geom_angle_atom_site_label_3
_geom_angle
_geom_angle_site_symmetry_1
_geom_angle_site_symmetry_3
O13 W1 O14 102.0(12) . .
O13 W1 O9 102.0(9) . .
O14 W1 O9 85.7(10) . .
O13 W1 O15 100.7(11) . .
O14 W1 O15 91.3(13) . .
O9 W1 O15 157.2(12) . .
O13 W1 O8 97.6(11) . .
O14 W1 O8 160.2(14) . .
O9 W1 O8 87.6(10) . .
O15 W1 O8 87.6(9) . .
O13 W1 O2 155.4(9) . .
O14 W1 O2 96.7(13) . .
O9 W1 O2 95.0(10) . .
O15 W1 O2 62.8(10) . .
O8 W1 O2 65.3(10) . .
O13 W1 O3 157.8(10) . 5_665
O14 W1 O3 64.7(11) . 5_665
O9 W1 O3 60.9(11) . 5_665
O15 W1 O3 97.4(13) . 5_665
O8 W1 O3 95.8(12) . 5_665
O2 W1 O3 46.6(9) . 5_665
O11 W2 O9 102.6(11) . 5_665
O11 W2 O9 102.6(11) . 2_655
O9 W2 O9 88.5(11) 5_665 2_655
O11 W2 O10 99.9(10) . .
O9 W2 O10 157.4(11) 5_665 .
O9 W2 O10 87.5(8) 2_655 .
O11 W2 O10 99.9(10) . 6_565
O9 W2 O10 87.5(8) 5_665 6_565
O9 W2 O10 157.4(11) 2_655 6_565
O10 W2 O10 87.8(11) . 6_565
O11 W2 O3 158.9(13) . .
O9 W2 O3 63.3(9) 5_665 .
O9 W2 O3 63.3(9) 2_655 .
O10 W2 O3 95.2(10) . .
O10 W2 O3 95.2(10) 6_565 .
O11 W2 O1 156.7(13) . .
O9 W2 O1 94.0(10) 5_665 .
O9 W2 O1 94.0(10) 2_655 .
O10 W2 O1 64.2(9) . .
O10 W2 O1 64.2(9) 6_565 .
O3 W2 O1 44.4(12) . .
O6 W3 O7 101.8(9) . 2_655
O6 W3 O7 101.8(9) . .
O7 W3 O7 156.4(19) 2_655 .
O6 W3 O8 100.6(9) . .
O7 W3 O8 87.3(11) 2_655 .
O7 W3 O8 88.4(9) . .
O6 W3 O8 100.6(9) . 2_655
O7 W3 O8 88.4(9) 2_655 2_655
O7 W3 O8 87.3(11) . 2_655
O8 W3 O8 158.9(18) . 2_655
O6 W3 O2 156.1(6) . 2_655
O7 W3 O2 62.3(10) 2_655 2_655
O7 W3 O2 95.3(11) . 2_655
O8 W3 O2 96.5(11) . 2_655
O8 W3 O2 63.3(10) 2_655 2_655
O6 W3 O2 156.1(6) . .
O7 W3 O2 95.3(11) 2_655 .
O7 W3 O2 62.3(10) . .
O8 W3 O2 63.3(10) . .
O8 W3 O2 96.5(11) 2_655 .
O2 W3 O2 47.8(12) 2_655 .
O12 W4 O15 99.4(12) . .
O12 W4 O7 102.7(12) . .
O15 W4 O7 87.4(9) . .
O12 W4 O10 100.8(9) . .
O15 W4 O10 159.8(12) . .
O7 W4 O10 88.1(9) . .
O12 W4 O5 97.5(11) . .
O15 W4 O5 89.0(11) . .
O7 W4 O5 159.8(13) . .
O10 W4 O5 88.5(9) . .
O12 W4 O2 157.3(9) . .
O15 W4 O2 63.0(11) . .
O7 W4 O2 64.3(11) . .
O10 W4 O2 97.3(9) . .
O5 W4 O2 96.5(11) . .
O12 W4 O1 155.5(10) . .
O15 W4 O1 97.9(13) . .
O7 W4 O1 95.3(12) . .
O10 W4 O1 62.9(10) . .
O5 W4 O1 65.5(10) . .
O2 W4 O1 47.1(10) . .
O3 Si1 O3 180.000(3) 5_665 .
O3 Si1 O1 66.1(18) 5_665 5_665
O3 Si1 O1 113.9(18) . 5_665
O3 Si1 O1 113.9(18) 5_665 .
O3 Si1 O1 66.1(18) . .
O1 Si1 O1 180.000(5) 5_665 .
O3 Si1 O2 109.1(11) 5_665 5_665
O3 Si1 O2 70.9(11) . 5_665
O1 Si1 O2 70.8(11) 5_665 5_665
O1 Si1 O2 109.2(11) . 5_665
O3 Si1 O2 70.9(11) 5_665 .
O3 Si1 O2 109.1(11) . .
O1 Si1 O2 109.2(11) 5_665 .
O1 Si1 O2 70.8(11) . .
O2 Si1 O2 180.0(19) 5_665 .
O3 Si1 O2 109.1(11) 5_665 2_655
O3 Si1 O2 70.9(11) . 2_655
O1 Si1 O2 70.8(11) 5_665 2_655
O1 Si1 O2 109.2(11) . 2_655
O2 Si1 O2 106.0(17) 5_665 2_655
O2 Si1 O2 74.0(17) . 2_655
O3 Si1 O2 70.9(11) 5_665 6_565
O3 Si1 O2 109.1(11) . 6_565
O1 Si1 O2 109.2(11) 5_665 6_565
O1 Si1 O2 70.8(11) . 6_565
O2 Si1 O2 74.0(17) 5_665 6_565
O2 Si1 O2 106.0(17) . 6_565
O2 Si1 O2 180.0(10) 2_655 6_565
Si1 O1 O3 56.4(16) . .
Si1 O1 W2 124.2(19) . .
O3 O1 W2 67.7(16) . .
Si1 O1 W4 120.1(11) . .
O3 O1 W4 131.5(8) . .
W2 O1 W4 95.8(10) . .
Si1 O1 W4 120.1(11) . 6_565
O3 O1 W4 131.5(8) . 6_565
W2 O1 W4 95.8(10) . 6_565
W4 O1 W4 94.0(13) . 6_565
Si1 O2 W1 122.4(13) . .
Si1 O2 W4 122.0(13) . .
W1 O2 W4 97.0(9) . .
Si1 O2 W3 119.1(13) . .
W1 O2 W3 94.8(9) . .
W4 O2 W3 94.9(9) . .
Si1 O3 O1 57.5(16) . .
Si1 O3 W2 125.3(19) . .
O1 O3 W2 67.8(16) . .
Si1 O3 W1 120.1(11) . 5_665
O1 O3 W1 131.6(8) . 5_665
W2 O3 W1 95.3(10) . 5_665
Si1 O3 W1 120.1(11) . 2_655
O1 O3 W1 131.6(8) . 2_655
W2 O3 W1 95.3(10) . 2_655
W1 O3 W1 93.3(12) 5_665 2_655
W4 O5 W4 134.8(16) 6_565 .
W4 O7 W3 138.2(16) . .
W3 O8 W1 136.3(14) . .
W2 O9 W1 139.9(14) 5_665 .
W2 O10 W4 136.8(12) . .
W1 O14 W1 137.3(18) 6_565 .
W4 O15 W1 137.0(16) . .
N2 Cu1 N1 132.1(7) . .
N2 Cu1 N3 123.9(7) . .
N1 Cu1 N3 102.5(7) . .
C1 N1 C2 118.2(18) . 7_564
C1 N1 Cu1 119.8(16) . .
C2 N1 Cu1 121.7(17) 7_564 .
N1 C1 C2 121(2) . .
N1 C1 C3 125(2) . .
C2 C1 C3 114(2) . .
N1 C2 C1 120(2) 7_564 .
C4 N2 C5 117(2) . 7_565
C4 N2 Cu1 121.2(18) . .
C5 N2 Cu1 121.7(16) 7_565 .
N2 C4 C5 124(2) . .
N2 C5 C4 119(2) 7_565 .
N2 C5 C6 121(2) 7_565 .
C4 C5 C6 120(2) . .
C8 N3 C7 118(2) . .
C8 N3 Cu1 123(2) . .
C7 N3 Cu1 118.1(16) . .
C7 C7 N3 121.1(14) 6_575 .
C7 C7 C9 111(3) 6_575 .
N3 C7 C9 127(4) . .
N3 C8 C8 120.5(17) . 6_575
C11 N4 C12 112(7) . .
C12 C11 N4 119(7) 5_766 .
C12 C11 C10 123(5) 5_766 .
N4 C11 C10 119(6) . .
C11 C12 N4 129(6) 5_766 .

loop_
_geom_bond_atom_site_label_1
_geom_bond_atom_site_label_2
_geom_bond_distance
_geom_bond_site_symmetry_2
W1 O13 1.684(15) .
W1 O14 1.874(11) .
W1 O9 1.879(19) .
W1 O15 1.88(2) .
W1 O8 1.88(2) .
W1 O2 2.33(2) .
W1 O3 2.40(2) 5_665
W2 O11 1.71(2) .
W2 O9 1.831(16) 5_665
W2 O9 1.831(16) 2_655
W2 O10 1.871(15) .
W2 O10 1.871(15) 6_565
W2 O3 2.32(3) .
W2 O1 2.32(3) .
W3 O6 1.69(2) .
W3 O7 1.88(2) 2_655
W3 O7 1.88(2) .
W3 O8 1.88(2) .
W3 O8 1.88(2) 2_655
W3 O2 2.42(2) 2_655
W3 O2 2.42(2) .
W4 O12 1.680(17) .
W4 O15 1.87(2) .
W4 O7 1.87(2) .
W4 O10 1.872(18) .
W4 O5 1.881(11) .
W4 O2 2.33(2) .
W4 O1 2.37(2) .
Si1 O3 1.60(3) 5_665
Si1 O3 1.60(3) .
Si1 O1 1.62(3) 5_665
Si1 O1 1.62(3) .
Si1 O2 1.63(2) 5_665
Si1 O2 1.63(2) .
Si1 O2 1.63(2) 2_655
Si1 O2 1.63(2) 6_565
O1 O3 1.75(5) .
O1 W4 2.37(2) 6_565
O3 W1 2.40(2) 5_665
O3 W1 2.40(2) 2_655
O5 W4 1.881(11) 6_565
O9 W2 1.831(16) 5_665
O14 W1 1.874(11) 6_565
Cu1 N2 1.98(2) .
Cu1 N1 2.001(17) .
Cu1 N3 2.06(2) .
N1 C1 1.31(3) .
N1 C2 1.33(3) 7_564
C1 C2 1.37(3) .
C1 C3 1.48(4) .
C2 N1 1.33(3) 7_564
N2 C4 1.31(3) .
N2 C5 1.32(3) 7_565
C4 C5 1.38(3) .
C5 N2 1.32(3) 7_565
C5 C6 1.43(4) .
N3 C8 1.26(3) .
N3 C7 1.34(4) .
C7 C7 1.31(6) 6_575
C7 C9 1.43(6) .
C8 C8 1.42(5) 6_575
N4 C11 1.35(7) .
N4 C12 1.37(8) .
C10 C11 1.55(8) .
C11 C12 1.22(7) 5_766
C12 C11 1.22(7) 5_766

loop_
_geom_hbond_atom_site_label_D
_geom_hbond_atom_site_label_H
_geom_hbond_atom_site_label_A
_geom_hbond_distance_DH
_geom_hbond_distance_HA
_geom_hbond_distance_DA
_geom_hbond_angle_DHA
C10 H10B O5 0.98 2.77 3.21(6) 107.9
